data_7032449
loop_
_publ_author_name
'Dai, Yuan'
'Wang, Yin-Ge'
'Geng, Jiao'
'Peng, Yu-Xin'
'Huang, Wei'

_publ_section_title
;
 Dinuclear Cu(ii) complexes based on two flexible Schiff-base ligands and
 one unusual in situ formed diphenolate 2,6-piperidin-4-one derivative.
;
_journal_issue 37
_journal_name_full 'Dalton transactions (Cambridge, England : 2003)'
_journal_page_first 13831
_journal_page_last 13834
_journal_paper_doi 10.1039/c4dt01014k
_journal_volume 43
_journal_year 2014
_chemical_formula_moiety 'C50 H50 Cl8 Cu2 N6 O8, 2 (H2 O)'
_chemical_formula_sum 'C50 H54 Cl8 Cu2 N6 O10'
_chemical_formula_weight 1309.67
_chemical_name_systematic
; 
 ? 
;
_space_group_IT_number 14
_symmetry_cell_setting monoclinic
_symmetry_space_group_name_Hall '-P 2yn'
_symmetry_space_group_name_H-M 'P 1 21/n 1'
_atom_sites_solution_hydrogens geom
_atom_sites_solution_primary direct
_atom_sites_solution_secondary difmap
_audit_creation_method SHELXL-97
_cell_angle_alpha 90.00
_cell_angle_beta 99.404(10)
_cell_angle_gamma 90.00
_cell_formula_units_Z 2
_cell_length_a 8.722(7)
_cell_length_b 18.004(13)
_cell_length_c 18.378(14)
_cell_measurement_reflns_used 2477
_cell_measurement_temperature 291(2)
_cell_measurement_theta_max 20.271
_cell_measurement_theta_min 2.436
_cell_volume 2847(4)
_computing_cell_refinement SMART
_computing_data_collection 'SMART (BRUKER 2000)'
_computing_data_reduction 'SAINT (BRUKER 2000)'
_computing_molecular_graphics SHELXTL
_computing_publication_material SHELXTL
_computing_structure_refinement SHELXTL
_computing_structure_solution 'SHELXTL (BRUKER 2000)'
_diffrn_ambient_temperature 291(2)
_diffrn_measured_fraction_theta_full 0.983
_diffrn_measured_fraction_theta_max 0.983
_diffrn_measurement_device_type 'BRUKER Smart Apex CCD area detector'
_diffrn_measurement_method '\f and \w scans'
_diffrn_radiation_monochromator graphite
_diffrn_radiation_source 'fine-focus sealed tube'
_diffrn_radiation_type MoK\a
_diffrn_radiation_wavelength 0.71073
_diffrn_reflns_av_R_equivalents 0.1176
_diffrn_reflns_av_sigmaI/netI 0.1344
_diffrn_reflns_limit_h_max 10
_diffrn_reflns_limit_h_min -10
_diffrn_reflns_limit_k_max 21
_diffrn_reflns_limit_k_min -18
_diffrn_reflns_limit_l_max 19
_diffrn_reflns_limit_l_min -21
_diffrn_reflns_number 13440
_diffrn_reflns_theta_full 25.00
_diffrn_reflns_theta_max 25.00
_diffrn_reflns_theta_min 2.26
_exptl_absorpt_coefficient_mu 1.183
_exptl_absorpt_correction_T_max 0.8909
_exptl_absorpt_correction_T_min 0.8333
_exptl_absorpt_correction_type multi-scan
_exptl_absorpt_process_details 'SADABS, BRUKER(2000)'
_exptl_crystal_colour 'dark green'
_exptl_crystal_density_diffrn 1.528
_exptl_crystal_density_method 'not measured'
_exptl_crystal_description block
_exptl_crystal_F_000 1340
_exptl_crystal_size_max 0.16
_exptl_crystal_size_mid 0.12
_exptl_crystal_size_min 0.10
_refine_diff_density_max 0.420
_refine_diff_density_min -0.308
_refine_diff_density_rms 0.072
_refine_ls_extinction_method none
_refine_ls_goodness_of_fit_ref 0.871
_refine_ls_hydrogen_treatment constr
_refine_ls_matrix_type full
_refine_ls_number_parameters 345
_refine_ls_number_reflns 4936
_refine_ls_number_restraints 0
_refine_ls_restrained_S_all 0.871
_refine_ls_R_factor_all 0.1325
_refine_ls_R_factor_gt 0.0628
_refine_ls_shift/su_max 0.002
_refine_ls_shift/su_mean 0.000
_refine_ls_structure_factor_coef Fsqd
_refine_ls_weighting_details 'calc w=1/[\s^2^(Fo^2^)+(0.0713P)^2^] where P=(Fo^2^+2Fc^2^)/3'
_refine_ls_weighting_scheme calc
_refine_ls_wR_factor_gt 0.1491
_refine_ls_wR_factor_ref 0.1700
_reflns_number_gt 2309
_reflns_number_total 4936
_reflns_threshold_expression >2sigma(I)
_cod_duplicate_entry 7031745
_cod_data_source_file c4dt01014k2.cif
_cod_data_source_block complex_3
_cod_original_sg_symbol_H-M P21/n
_cod_database_code 7032449

loop_
_symmetry_equiv_pos_as_xyz
'x, y, z'
'-x+1/2, y+1/2, -z+1/2'
'-x, -y, -z'
'x-1/2, -y-1/2, z-1/2'

loop_
_atom_site_label
_atom_site_type_symbol
_atom_site_fract_x
_atom_site_fract_y
_atom_site_fract_z
_atom_site_U_iso_or_equiv
_atom_site_adp_type
_atom_site_occupancy
_atom_site_symmetry_multiplicity
_atom_site_calc_flag
_atom_site_refinement_flags
Cu1 Cu 0.18186(7) 0.12970(4) 1.00283(4) 0.0654(3) Uani 1 1 d .
C1 C 0.0941(7) 0.0753(3) 0.8551(3) 0.0674(15) Uani 1 1 d .
C2 C -0.0028(7) 0.1350(3) 0.8284(3) 0.0674(15) Uani 1 1 d .
C3 C -0.1065(7) 0.1310(4) 0.7642(3) 0.0775(17) Uani 1 1 d .
H3 H -0.1657 0.1724 0.7474 0.093 Uiso 1 1 calc R
C4 C -0.1234(8) 0.0662(4) 0.7246(3) 0.0850(18) Uani 1 1 d .
C5 C -0.0356(8) 0.0058(4) 0.7475(3) 0.0827(18) Uani 1 1 d .
H5 H -0.0468 -0.0377 0.7199 0.099 Uiso 1 1 calc R
C6 C 0.0693(7) 0.0093(4) 0.8113(3) 0.0786(17) Uani 1 1 d .
C7 C 0.0232(6) 0.2094(3) 0.8692(3) 0.0661(14) Uani 1 1 d .
H7 H -0.0607 0.2432 0.8484 0.079 Uiso 1 1 calc R
C8 C 0.0976(8) 0.2284(3) 1.1138(4) 0.0752(16) Uani 1 1 d .
C9 C 0.0036(7) 0.2736(3) 1.0634(3) 0.0714(15) Uani 1 1 d .
C10 C -0.1020(8) 0.3221(3) 1.0882(4) 0.0873(18) Uani 1 1 d .
H10 H -0.1637 0.3526 1.0546 0.105 Uiso 1 1 calc R
C11 C -0.1157(9) 0.3251(4) 1.1614(4) 0.091(2) Uani 1 1 d .
C12 C -0.0262(9) 0.2810(4) 1.2125(4) 0.093(2) Uani 1 1 d .
H12 H -0.0358 0.2838 1.2621 0.112 Uiso 1 1 calc R
C13 C 0.0792(8) 0.2320(3) 1.1890(3) 0.0810(17) Uani 1 1 d .
C14 C 0.0262(7) 0.2770(3) 0.9843(3) 0.0719(15) Uani 1 1 d .
H14 H -0.0565 0.3078 0.9571 0.086 Uiso 1 1 calc R
C15 C 0.3357(6) -0.0153(4) 1.0249(3) 0.0659(14) Uani 1 1 d .
H15 H 0.3180 -0.0241 0.9743 0.079 Uiso 1 1 calc R
C16 C 0.4014(7) -0.0324(4) 1.1421(4) 0.0893(19) Uani 1 1 d .
H16 H 0.4372 -0.0541 1.1877 0.107 Uiso 1 1 calc R
C17 C 0.3482(8) 0.0359(4) 1.1301(4) 0.094(2) Uani 1 1 d .
H17 H 0.3405 0.0705 1.1669 0.112 Uiso 1 1 calc R
C18 C -0.4167(6) 0.1435(3) 0.9414(3) 0.0783(17) Uani 1 1 d .
H18A H -0.4247 0.1490 0.9931 0.094 Uiso 1 1 calc R
H18B H -0.5135 0.1605 0.9125 0.094 Uiso 1 1 calc R
C19 C -0.2838(6) 0.1910(3) 0.9237(3) 0.0700(15) Uani 1 1 d .
H19A H -0.2961 0.2414 0.9404 0.084 Uiso 1 1 calc R
H19B H -0.2866 0.1922 0.8707 0.084 Uiso 1 1 calc R
C20 C -0.1262(6) 0.1601(3) 0.9614(3) 0.0619(13) Uani 1 1 d .
H20A H -0.1273 0.1584 1.0140 0.074 Uiso 1 1 calc R
H20B H -0.1182 0.1092 0.9449 0.074 Uiso 1 1 calc R
C21 C 0.1777(7) 0.2445(3) 0.8582(3) 0.0786(17) Uani 1 1 d .
H21A H 0.2613 0.2096 0.8740 0.094 Uiso 1 1 calc R
H21B H 0.1754 0.2545 0.8062 0.094 Uiso 1 1 calc R
C22 C 0.1823(7) 0.3114(3) 0.9767(4) 0.0868(18) Uani 1 1 d .
H22A H 0.1869 0.3614 0.9967 0.104 Uiso 1 1 calc R
H22B H 0.2646 0.2827 1.0056 0.104 Uiso 1 1 calc R
C23 C 0.2092(8) 0.3145(4) 0.9003(4) 0.0900(19) Uani 1 1 d .
C24 C 0.4241(15) 0.4004(9) 0.9348(7) 0.245(7) Uani 1 1 d .
H24A H 0.3529 0.4413 0.9254 0.368 Uiso 1 1 calc R
H24B H 0.5217 0.4139 0.9209 0.368 Uiso 1 1 calc R
H24C H 0.4395 0.3885 0.9864 0.368 Uiso 1 1 calc R
C25 C 0.1057(15) 0.3911(7) 0.7990(5) 0.199(5) Uani 1 1 d .
H25A H 0.2104 0.3996 0.7911 0.298 Uiso 1 1 calc R
H25B H 0.0456 0.4355 0.7877 0.298 Uiso 1 1 calc R
H25C H 0.0607 0.3515 0.7676 0.298 Uiso 1 1 calc R
Cl1 Cl -0.2579(3) 0.05957(13) 0.64436(11) 0.1406(8) Uani 1 1 d .
Cl2 Cl 0.1784(2) -0.06880(9) 0.84220(9) 0.1060(6) Uani 1 1 d .
Cl3 Cl -0.2474(3) 0.38631(12) 1.18988(12) 0.1358(8) Uani 1 1 d .
Cl4 Cl 0.1919(2) 0.17788(10) 1.25197(9) 0.1019(6) Uani 1 1 d .
N1 N 0.3059(5) 0.0491(3) 1.0562(3) 0.0705(12) Uani 1 1 d .
N2 N 0.3933(5) -0.0646(3) 1.0749(3) 0.0707(12) Uani 1 1 d .
N3 N 0.0168(5) 0.1999(2) 0.9496(2) 0.0604(11) Uani 1 1 d .
O1 O 0.1957(5) 0.0770(2) 0.9156(2) 0.0771(11) Uani 1 1 d .
O3 O 0.2010(5) 0.1822(2) 1.0933(2) 0.0811(11) Uani 1 1 d .
O5 O 0.1062(7) 0.3723(3) 0.8704(3) 0.1337(19) Uani 1 1 d .
O6 O 0.3593(7) 0.3350(3) 0.8914(3) 0.143(2) Uani 1 1 d .
O7 O 0.4735(10) 0.7789(6) 0.8885(7) 0.308(6) Uani 1 1 d .
H7A H 0.5052 0.7909 0.9332 0.462 Uiso 1 1 d R
H7B H 0.5490 0.7796 0.8646 0.462 Uiso 1 1 d R

loop_
_atom_site_aniso_label
_atom_site_aniso_U_11
_atom_site_aniso_U_22
_atom_site_aniso_U_33
_atom_site_aniso_U_23
_atom_site_aniso_U_13
_atom_site_aniso_U_12
Cu1 0.0502(4) 0.0683(5) 0.0782(5) 0.0013(3) 0.0116(3) 0.0049(3)
C1 0.063(4) 0.069(4) 0.075(4) 0.010(3) 0.026(3) 0.011(3)
C2 0.060(4) 0.081(4) 0.062(4) 0.008(3) 0.014(3) 0.012(3)
C3 0.081(5) 0.081(5) 0.073(4) 0.007(3) 0.021(3) 0.014(4)
C4 0.076(4) 0.107(6) 0.069(4) 0.007(4) 0.003(3) 0.017(4)
C5 0.095(5) 0.088(5) 0.067(4) -0.013(3) 0.021(4) -0.006(4)
C6 0.076(5) 0.088(5) 0.076(4) 0.011(3) 0.024(3) 0.014(3)
C7 0.058(4) 0.068(4) 0.073(4) 0.009(3) 0.012(3) 0.011(3)
C8 0.065(4) 0.069(4) 0.092(5) -0.008(3) 0.012(3) -0.017(3)
C9 0.070(4) 0.061(4) 0.088(4) -0.002(3) 0.026(3) -0.001(3)
C10 0.078(5) 0.083(5) 0.103(5) -0.003(4) 0.022(4) 0.004(3)
C11 0.101(6) 0.080(5) 0.105(5) -0.024(4) 0.050(4) -0.013(4)
C12 0.101(6) 0.088(5) 0.097(5) -0.015(4) 0.031(4) -0.026(4)
C13 0.090(5) 0.072(4) 0.083(4) -0.022(3) 0.019(4) -0.014(4)
C14 0.068(4) 0.057(4) 0.091(4) -0.006(3) 0.015(3) 0.004(3)
C15 0.043(3) 0.082(4) 0.074(4) 0.010(4) 0.013(3) 0.004(3)
C16 0.080(5) 0.101(5) 0.078(5) 0.016(4) -0.017(3) 0.007(4)
C17 0.097(5) 0.089(5) 0.087(5) -0.008(4) -0.010(4) 0.005(4)
C18 0.045(4) 0.077(4) 0.113(5) 0.014(3) 0.015(3) 0.017(3)
C19 0.053(4) 0.061(3) 0.097(4) 0.012(3) 0.017(3) 0.011(3)
C20 0.048(3) 0.064(3) 0.075(3) 0.001(3) 0.015(3) 0.005(3)
C21 0.073(4) 0.071(4) 0.098(4) 0.013(3) 0.033(3) 0.006(3)
C22 0.079(5) 0.076(4) 0.110(5) 0.002(4) 0.029(4) -0.016(3)
C23 0.073(5) 0.082(5) 0.117(6) 0.027(4) 0.020(4) -0.005(4)
C24 0.157(12) 0.35(2) 0.238(14) 0.011(14) 0.068(10) -0.090(13)
C25 0.249(15) 0.214(12) 0.134(9) 0.045(8) 0.032(8) -0.018(10)
Cl1 0.146(2) 0.159(2) 0.0995(14) -0.0172(12) -0.0321(12) 0.0257(16)
Cl2 0.1376(17) 0.0756(11) 0.1003(12) -0.0031(9) 0.0065(11) 0.0272(10)
Cl3 0.1357(19) 0.1350(17) 0.1548(18) -0.0271(14) 0.0774(15) 0.0206(14)
Cl4 0.1254(16) 0.0904(13) 0.0848(11) -0.0095(9) 0.0019(10) -0.0209(11)
N1 0.057(3) 0.082(3) 0.069(3) 0.001(3) 0.001(2) 0.005(2)
N2 0.044(3) 0.079(4) 0.087(4) 0.018(3) 0.005(2) 0.003(2)
N3 0.050(3) 0.063(3) 0.072(3) 0.006(2) 0.021(2) 0.003(2)
O1 0.074(3) 0.079(3) 0.077(3) 0.000(2) 0.007(2) 0.026(2)
O3 0.075(3) 0.082(3) 0.085(3) -0.013(2) 0.007(2) 0.004(2)
O5 0.147(5) 0.117(4) 0.137(5) 0.030(3) 0.026(4) -0.010(4)
O6 0.115(5) 0.166(5) 0.160(5) -0.021(4) 0.056(4) -0.063(4)
O7 0.142(8) 0.344(13) 0.444(15) -0.154(11) 0.062(8) -0.076(8)

loop_
_atom_type_symbol
_atom_type_description
_atom_type_scat_dispersion_real
_atom_type_scat_dispersion_imag
_atom_type_scat_source
C C 0.0033 0.0016 'International Tables Vol C Tables 4.2.6.8 and 6.1.1.4'
H H 0.0000 0.0000 'International Tables Vol C Tables 4.2.6.8 and 6.1.1.4'
N N 0.0061 0.0033 'International Tables Vol C Tables 4.2.6.8 and 6.1.1.4'
O O 0.0106 0.0060 'International Tables Vol C Tables 4.2.6.8 and 6.1.1.4'
Cl Cl 0.1484 0.1585 'International Tables Vol C Tables 4.2.6.8 and 6.1.1.4'
Cu Cu 0.3201 1.2651 'International Tables Vol C Tables 4.2.6.8 and 6.1.1.4'

loop_
_geom_angle_atom_site_label_1
_geom_angle_atom_site_label_2
_geom_angle_atom_site_label_3
_geom_angle
_geom_angle_site_symmetry_1
_geom_angle_site_symmetry_3
O1 Cu1 O3 171.39(18) . .
O1 Cu1 N1 86.94(19) . .
O3 Cu1 N1 88.18(19) . .
O1 Cu1 N3 92.42(16) . .
O3 Cu1 N3 93.76(17) . .
N1 Cu1 N3 168.63(17) . .
O1 C1 C2 124.4(5) . .
O1 C1 C6 121.2(5) . .
C2 C1 C6 114.3(6) . .
C3 C2 C1 122.5(6) . .
C3 C2 C7 119.4(5) . .
C1 C2 C7 117.7(5) . .
C2 C3 C4 120.1(6) . .
C2 C3 H3 120.0 . .
C4 C3 H3 120.0 . .
C5 C4 C3 120.7(6) . .
C5 C4 Cl1 118.6(6) . .
C3 C4 Cl1 120.6(5) . .
C4 C5 C6 119.7(6) . .
C4 C5 H5 120.2 . .
C6 C5 H5 120.2 . .
C5 C6 C1 122.6(6) . .
C5 C6 Cl2 119.8(5) . .
C1 C6 Cl2 117.6(5) . .
N3 C7 C21 110.6(4) . .
N3 C7 C2 110.8(4) . .
C21 C7 C2 111.1(4) . .
N3 C7 H7 108.1 . .
C21 C7 H7 108.1 . .
C2 C7 H7 108.1 . .
O3 C8 C9 122.1(6) . .
O3 C8 C13 119.7(6) . .
C9 C8 C13 118.2(6) . .
C8 C9 C10 119.7(6) . .
C8 C9 C14 120.8(5) . .
C10 C9 C14 119.2(6) . .
C11 C10 C9 120.8(6) . .
C11 C10 H10 119.6 . .
C9 C10 H10 119.6 . .
C10 C11 C12 121.2(6) . .
C10 C11 Cl3 119.3(7) . .
C12 C11 Cl3 119.5(6) . .
C11 C12 C13 119.0(6) . .
C11 C12 H12 120.5 . .
C13 C12 H12 120.5 . .
C12 C13 C8 121.1(7) . .
C12 C13 Cl4 119.4(5) . .
C8 C13 Cl4 119.5(5) . .
C9 C14 C22 111.5(5) . .
C9 C14 N3 111.2(4) . .
C22 C14 N3 108.6(4) . .
C9 C14 H14 108.5 . .
C22 C14 H14 108.5 . .
N3 C14 H14 108.5 . .
N2 C15 N1 111.3(5) . .
N2 C15 H15 124.4 . .
N1 C15 H15 124.4 . .
C17 C16 N2 106.3(6) . .
C17 C16 H16 126.8 . .
N2 C16 H16 126.8 . .
C16 C17 N1 111.0(6) . .
C16 C17 H17 124.5 . .
N1 C17 H17 124.5 . .
N2 C18 C19 111.3(4) 3_557 .
N2 C18 H18A 109.4 3_557 .
C19 C18 H18A 109.4 . .
N2 C18 H18B 109.4 3_557 .
C19 C18 H18B 109.4 . .
H18A C18 H18B 108.0 . .
C18 C19 C20 111.0(4) . .
C18 C19 H19A 109.4 . .
C20 C19 H19A 109.4 . .
C18 C19 H19B 109.4 . .
C20 C19 H19B 109.4 . .
H19A C19 H19B 108.0 . .
N3 C20 C19 118.0(4) . .
N3 C20 H20A 107.8 . .
C19 C20 H20A 107.8 . .
N3 C20 H20B 107.8 . .
C19 C20 H20B 107.8 . .
H20A C20 H20B 107.1 . .
C23 C21 C7 112.0(5) . .
C23 C21 H21A 109.2 . .
C7 C21 H21A 109.2 . .
C23 C21 H21B 109.2 . .
C7 C21 H21B 109.2 . .
H21A C21 H21B 107.9 . .
C23 C22 C14 113.0(5) . .
C23 C22 H22A 109.0 . .
C14 C22 H22A 109.0 . .
C23 C22 H22B 109.0 . .
C14 C22 H22B 109.0 . .
H22A C22 H22B 107.8 . .
O6 C23 O5 107.8(5) . .
O6 C23 C22 115.1(6) . .
O5 C23 C22 102.0(6) . .
O6 C23 C21 105.1(6) . .
O5 C23 C21 111.6(6) . .
C22 C23 C21 115.1(5) . .
O6 C24 H24A 109.5 . .
O6 C24 H24B 109.5 . .
H24A C24 H24B 109.5 . .
O6 C24 H24C 109.5 . .
H24A C24 H24C 109.5 . .
H24B C24 H24C 109.5 . .
O5 C25 H25A 109.5 . .
O5 C25 H25B 109.5 . .
H25A C25 H25B 109.5 . .
O5 C25 H25C 109.5 . .
H25A C25 H25C 109.5 . .
H25B C25 H25C 109.5 . .
C15 N1 C17 103.7(5) . .
C15 N1 Cu1 123.5(4) . .
C17 N1 Cu1 131.2(4) . .
C15 N2 C16 107.7(5) . .
C15 N2 C18 124.0(5) . 3_557
C16 N2 C18 127.5(5) . 3_557
C20 N3 C7 111.5(4) . .
C20 N3 C14 111.6(4) . .
C7 N3 C14 107.5(4) . .
C20 N3 Cu1 100.1(3) . .
C7 N3 Cu1 114.0(3) . .
C14 N3 Cu1 112.2(3) . .
C1 O1 Cu1 127.5(3) . .
C8 O3 Cu1 126.5(4) . .
C25 O5 C23 117.3(8) . .
C23 O6 C24 115.4(7) . .
H7A O7 H7B 109.8 . .

loop_
_geom_bond_atom_site_label_1
_geom_bond_atom_site_label_2
_geom_bond_distance
_geom_bond_site_symmetry_2
Cu1 O1 1.883(4) .
Cu1 O3 1.897(4) .
Cu1 N1 1.973(5) .
Cu1 N3 2.041(4) .
C1 O1 1.305(7) .
C1 C2 1.405(7) .
C1 C6 1.432(8) .
C2 C3 1.366(8) .
C2 C7 1.534(7) .
C3 C4 1.372(8) .
C3 H3 0.9300 .
C4 C5 1.357(8) .
C4 Cl1 1.732(7) .
C5 C6 1.366(8) .
C5 H5 0.9300 .
C6 Cl2 1.740(6) .
C7 N3 1.498(6) .
C7 C21 1.531(7) .
C7 H7 0.9800 .
C8 O3 1.326(7) .
C8 C9 1.393(8) .
C8 C13 1.419(8) .
C9 C10 1.398(8) .
C9 C14 1.500(7) .
C10 C11 1.371(8) .
C10 H10 0.9300 .
C11 C12 1.371(9) .
C11 Cl3 1.734(7) .
C12 C13 1.392(9) .
C12 H12 0.9300 .
C13 Cl4 1.698(7) .
C14 C22 1.523(7) .
C14 N3 1.524(6) .
C14 H14 0.9800 .
C15 N2 1.316(6) .
C15 N1 1.339(7) .
C15 H15 0.9300 .
C16 C17 1.320(8) .
C16 N2 1.357(7) .
C16 H16 0.9300 .
C17 N1 1.368(7) .
C17 H17 0.9300 .
C18 N2 1.472(7) 3_557
C18 C19 1.517(7) .
C18 H18A 0.9700 .
C18 H18B 0.9700 .
C19 C20 1.539(7) .
C19 H19A 0.9700 .
C19 H19B 0.9700 .
C20 N3 1.485(6) .
C20 H20A 0.9700 .
C20 H20B 0.9700 .
C21 C23 1.481(8) .
C21 H21A 0.9700 .
C21 H21B 0.9700 .
C22 C23 1.461(8) .
C22 H22A 0.9700 .
C22 H22B 0.9700 .
C23 O6 1.396(8) .
C23 O5 1.425(8) .
C24 O6 1.483(14) .
C24 H24A 0.9600 .
C24 H24B 0.9600 .
C24 H24C 0.9600 .
C25 O5 1.355(9) .
C25 H25A 0.9600 .
C25 H25B 0.9600 .
C25 H25C 0.9600 .
N2 C18 1.472(7) 3_557
O7 H7A 0.8500 .
O7 H7B 0.8500 .
